data_4134782
loop_
_publ_author_name
'Bower, Jamey K.'
'Cypcar, Andrew D.'
'Henriquez, Brenda'
'Stieber, S Chantal E'
'Zhang, Shiyu'

_publ_section_title
;
 C(sp<sup>3</sup>)-H Fluorination with a Copper(II)/(III) Redox Couple.
;
_journal_name_full 'Journal of the American Chemical Society'
_journal_paper_doi 10.1021/jacs.0c02583
_journal_year 2020
_chemical_formula_moiety 'C31 H37 Br Cu N3 O2, 2(C4 H10 O)'
_chemical_formula_sum 'C39 H57 Br Cu N3 O4'
_chemical_formula_weight 775.32
_chemical_name_common PDACuBr
_chemical_name_systematic
;       
 [N,N'-Bis(2,6-diisopropylphenyl)-2,6-pyridinedicarboxamido]
 copper bromide diethyl ether solvate
;
_space_group_crystal_system monoclinic
_space_group_IT_number 15
_space_group_name_Hall '-C 2yc'
_space_group_name_H-M_alt 'C 1 2/c 1'
_atom_sites_solution_hydrogens geom
_audit_creation_date 2019-11-21
_audit_creation_method
;
Olex2 1.2
(compiled 2018.05.29 svn.r3508 for OlexSys, GUI svn.r5506)
;
_cell_angle_alpha 90
_cell_angle_beta 94.521(3)
_cell_angle_gamma 90
_cell_formula_units_Z 4
_cell_length_a 19.5193(18)
_cell_length_b 13.3270(13)
_cell_length_c 15.3535(14)
_cell_measurement_reflns_used 9984
_cell_measurement_temperature 100
_cell_measurement_theta_max 26.393
_cell_measurement_theta_min 2.329
_cell_volume 3981.5(6)
_computing_cell_refinement 'SAINT v8.38A (Bruker, 2017)'
_computing_data_collection 'APEX3 v2017.3-0 (Bruker, 2017)'
_computing_data_reduction 'SAINT v8.38A (Bruker, 2017)'
_computing_molecular_graphics 'Olex2 (Dolomanov et al., 2009)'
_computing_publication_material 'Olex2 (Dolomanov et al., 2009)'
_computing_structure_refinement 'ShelXL (Sheldrick, 2015)'
_computing_structure_solution 'ShelXT (Sheldrick, 2015)'
_diffrn_ambient_temperature 100
_diffrn_detector 'Bruker APEX-II CCD'
_diffrn_detector_area_resol_mean 7.9
_diffrn_detector_type 'CCD Area Detector'
_diffrn_measured_fraction_theta_full 1.000
_diffrn_measured_fraction_theta_max 0.998
_diffrn_measurement_device 'Kappa Four-Circle Diffractometer'
_diffrn_measurement_device_type 'Nonius Kappa APEX II'
_diffrn_measurement_method '\w and \f scans'
_diffrn_radiation_monochromator graphite
_diffrn_radiation_probe x-ray
_diffrn_radiation_type MoK\a
_diffrn_radiation_wavelength 0.71073
_diffrn_reflns_av_R_equivalents 0.0293
_diffrn_reflns_av_unetI/netI 0.0167
_diffrn_reflns_Laue_measured_fraction_full 1.000
_diffrn_reflns_Laue_measured_fraction_max 0.998
_diffrn_reflns_limit_h_max 24
_diffrn_reflns_limit_h_min -24
_diffrn_reflns_limit_k_max 16
_diffrn_reflns_limit_k_min -16
_diffrn_reflns_limit_l_max 19
_diffrn_reflns_limit_l_min -19
_diffrn_reflns_number 33300
_diffrn_reflns_point_group_measured_fraction_full 1.000
_diffrn_reflns_point_group_measured_fraction_max 0.998
_diffrn_reflns_theta_full 25.242
_diffrn_reflns_theta_max 26.393
_diffrn_reflns_theta_min 1.852
_diffrn_source 'sealed tube'
_diffrn_source_type fine-focus
_diffrn_standards_number 0
_exptl_absorpt_coefficient_mu 1.593
_exptl_absorpt_correction_T_max 0.7454
_exptl_absorpt_correction_T_min 0.5539
_exptl_absorpt_correction_type multi-scan
_exptl_absorpt_process_details
;   
 SADABS-2016/2 (Bruker,2016/2) was used for absorption correction.
 wR2(int) was 0.0717 before and 0.0411 after correction.
 The Ratio of minimum to maximum transmission is 0.7431.
 The \l/2 correction factor is Not present.
;
_exptl_crystal_colour 'dark blue'
_exptl_crystal_colour_modifier dark
_exptl_crystal_colour_primary blue
_exptl_crystal_density_diffrn 1.293
_exptl_crystal_description needle
_exptl_crystal_F_000 1632
_exptl_crystal_recrystallization_method 'Grown from a concentrated solution of diethyl ether at -35 degrees C'
_exptl_crystal_size_max 0.393
_exptl_crystal_size_mid 0.292
_exptl_crystal_size_min 0.262
_refine_diff_density_max 0.793
_refine_diff_density_min -0.380
_refine_diff_density_rms 0.053
_refine_ls_extinction_method none
_refine_ls_goodness_of_fit_ref 1.041
_refine_ls_hydrogen_treatment constr
_refine_ls_matrix_type full
_refine_ls_number_parameters 225
_refine_ls_number_reflns 4088
_refine_ls_number_restraints 0
_refine_ls_restrained_S_all 1.041
_refine_ls_R_factor_all 0.0293
_refine_ls_R_factor_gt 0.0244
_refine_ls_shift/su_max 0.001
_refine_ls_shift/su_mean 0.000
_refine_ls_structure_factor_coef Fsqd
_refine_ls_weighting_details 'w=1/[\s^2^(Fo^2^)+(0.0339P)^2^+4.9144P] where P=(Fo^2^+2Fc^2^)/3'
_refine_ls_weighting_scheme calc
_refine_ls_wR_factor_gt 0.0637
_refine_ls_wR_factor_ref 0.0663
_reflns_Friedel_coverage 0.000
_reflns_number_gt 3654
_reflns_number_total 4088
_reflns_threshold_expression 'I > 2\s(I)'
_cod_data_source_file ja0c02583_si_007.cif
_cod_data_source_block pdacubr
_cod_depositor_comments
;
The following automatic conversions were performed:

data item '_diffrn_radiation_probe' value 'X-ray' was changed to
'x-ray' in accordance with the
/home/data/users/saulius/crontab/automatic-downloads/rss-feeds/ACS/lib/dictionaries/cif_core.dic
dictionary named 'cif_core.dic' version 2.4.2 last updated on
2011-04-26.

Automatic conversion script
Id: cif_fix_values 7556 2019-12-06 15:28:31Z antanas 
;
_cod_database_code 4134782
_shelx_shelxl_version_number 2018/1
_shelx_space_group_comment
;
The symmetry employed for this shelxl refinement is uniquely defined
by the following loop, which should always be used as a source of
symmetry information in preference to the above space-group names.
They are only intended as comments.
;
_olex2_refinement_description
;
1. Fixed Uiso
 At 1.2 times of:
  All C(H) groups, All C(H,H) groups
 At 1.5 times of:
  All C(H,H,H) groups
2.a Ternary CH refined with riding coordinates:
 C14(H14), C11(H11)
2.b Secondary CH2 refined with riding coordinates:
 C3A(H3AA,H3AB), C1A(H1AA,H1AB)
2.c Aromatic/amide H refined with riding coordinates:
 C2(H2), C3(H3), C9(H9), C8(H8), C7(H7)
2.d Idealised Me refined as rotating group:
 C16(H16A,H16B,H16C), C12(H12A,H12B,H12C), C4A(H4AA,H4AB,H4AC), C15(H15A,H15B,
 H15C), C13(H13A,H13B,H13C), C2A(H2AA,H2AB,H2AC)
;
_olex2_exptl_crystal_mounting_method 'Mounted on a MiTeGen mount with Paratone oil'
_olex2_submission_original_sample_id PDACuBr
_olex2_submission_special_instructions 'No special instructions were received'

loop_
_space_group_symop_operation_xyz
'x, y, z'
'-x, y, -z+1/2'
'x+1/2, y+1/2, z'
'-x+1/2, y+1/2, -z+1/2'
'-x, -y, -z'
'x, -y, z-1/2'
'-x+1/2, -y+1/2, -z'
'x+1/2, -y+1/2, z-1/2'

loop_
_atom_site_label
_atom_site_type_symbol
_atom_site_fract_x
_atom_site_fract_y
_atom_site_fract_z
_atom_site_U_iso_or_equiv
_atom_site_adp_type
_atom_site_occupancy
_atom_site_site_symmetry_order
_atom_site_calc_flag
_atom_site_refinement_flags_posn
_atom_site_refinement_flags_adp
_atom_site_refinement_flags_occupancy
_atom_site_disorder_assembly
_atom_site_disorder_group
Br1 Br 0.500000 0.25281(2) 0.750000 0.02334(8) Uani 1 2 d S T P . .
Cu1 Cu 0.500000 0.42210(2) 0.750000 0.01283(8) Uani 1 2 d S T P . .
O1 O 0.66735(6) 0.56581(9) 0.68590(8) 0.0265(3) Uani 1 1 d . . . . .
N2 N 0.59198(6) 0.43951(10) 0.71734(8) 0.0158(3) Uani 1 1 d . . . . .
N1 N 0.500000 0.56184(14) 0.750000 0.0138(4) Uani 1 2 d S T P . .
O1A O 0.60137(7) -0.05760(10) 0.71833(10) 0.0386(3) Uani 1 1 d . . . . .
C4 C 0.61256(8) 0.53690(12) 0.70910(10) 0.0172(3) Uani 1 1 d . . . . .
C1 C 0.55713(8) 0.60843(12) 0.73165(9) 0.0160(3) Uani 1 1 d . . . . .
C5 C 0.63427(8) 0.36196(11) 0.68704(10) 0.0163(3) Uani 1 1 d . . . . .
C10 C 0.67854(8) 0.30895(12) 0.74733(11) 0.0196(3) Uani 1 1 d . . . . .
C2 C 0.55916(8) 0.71234(12) 0.73158(10) 0.0198(3) Uani 1 1 d . . . . .
H2 H 0.598853 0.746580 0.719579 0.024 Uiso 1 1 calc R . . . .
C3 C 0.500000 0.76395(18) 0.750000 0.0227(5) Uani 1 2 d S T P . .
H3 H 0.500000 0.833734 0.750001 0.027 Uiso 1 2 calc RS T P . .
C6 C 0.62893(8) 0.33884(12) 0.59729(11) 0.0206(3) Uani 1 1 d . . . . .
C9 C 0.72001(9) 0.23465(13) 0.71498(13) 0.0266(4) Uani 1 1 d . . . . .
H9 H 0.750524 0.199427 0.753229 0.032 Uiso 1 1 calc R . . . .
C8 C 0.71628(9) 0.21273(14) 0.62655(13) 0.0295(4) Uani 1 1 d . . . . .
H8 H 0.744398 0.163110 0.606053 0.035 Uiso 1 1 calc R . . . .
C14 C 0.68244(9) 0.33381(14) 0.84409(11) 0.0250(4) Uani 1 1 d . . . . .
H14 H 0.641779 0.373801 0.854621 0.030 Uiso 1 1 calc R . . . .
C7 C 0.67116(10) 0.26386(14) 0.56842(12) 0.0276(4) Uani 1 1 d . . . . .
H7 H 0.669048 0.247893 0.509307 0.033 Uiso 1 1 calc R . . . .
C11 C 0.57744(9) 0.39157(15) 0.53360(11) 0.0280(4) Uani 1 1 d . . . . .
H11 H 0.552144 0.439406 0.567428 0.034 Uiso 1 1 calc R . . . .
C16 C 0.74542(11) 0.39808(18) 0.86894(14) 0.0412(5) Uani 1 1 d . . . . .
H16A H 0.786156 0.361575 0.857545 0.062 Uiso 1 1 calc GR . . . .
H16B H 0.746812 0.414541 0.929927 0.062 Uiso 1 1 calc GR . . . .
H16C H 0.743007 0.458674 0.835022 0.062 Uiso 1 1 calc GR . . . .
C12 C 0.61227(12) 0.45140(19) 0.46544(14) 0.0457(5) Uani 1 1 d . . . . .
H12A H 0.644890 0.496887 0.494031 0.069 Uiso 1 1 calc GR . . . .
H12B H 0.578333 0.488738 0.430264 0.069 Uiso 1 1 calc GR . . . .
H12C H 0.635604 0.406408 0.428922 0.069 Uiso 1 1 calc GR . . . .
C4A C 0.64939(14) -0.06211(19) 0.86527(16) 0.0513(6) Uani 1 1 d . . . . .
H4AA H 0.684836 -0.106998 0.849515 0.077 Uiso 1 1 calc GR . . . .
H4AB H 0.611067 -0.100260 0.882747 0.077 Uiso 1 1 calc GR . . . .
H4AC H 0.666887 -0.020274 0.912841 0.077 Uiso 1 1 calc GR . . . .
C15 C 0.68160(14) 0.24040(17) 0.90181(14) 0.0452(6) Uani 1 1 d . . . . .
H15A H 0.642558 0.199684 0.883305 0.068 Uiso 1 1 calc GR . . . .
H15B H 0.678713 0.260237 0.961515 0.068 Uiso 1 1 calc GR . . . .
H15C H 0.722982 0.202622 0.896838 0.068 Uiso 1 1 calc GR . . . .
C13 C 0.52515(12) 0.3184(2) 0.49109(15) 0.0476(6) Uani 1 1 d . . . . .
H13A H 0.547780 0.272904 0.454311 0.071 Uiso 1 1 calc GR . . . .
H13B H 0.490405 0.354971 0.456535 0.071 Uiso 1 1 calc GR . . . .
H13C H 0.504264 0.281311 0.535569 0.071 Uiso 1 1 calc GR . . . .
C3A C 0.62663(14) 0.00198(17) 0.78861(18) 0.0525(6) Uani 1 1 d . . . . .
H3AA H 0.591015 0.047687 0.804541 0.063 Uiso 1 1 calc R . . . .
H3AB H 0.665076 0.041612 0.771625 0.063 Uiso 1 1 calc R . . . .
C1A C 0.58497(13) -0.00373(18) 0.63813(18) 0.0544(7) Uani 1 1 d . . . . .
H1AA H 0.624754 0.034197 0.623012 0.065 Uiso 1 1 calc R . . . .
H1AB H 0.547904 0.043167 0.645709 0.065 Uiso 1 1 calc R . . . .
C2A C 0.56393(13) -0.0753(2) 0.56647(17) 0.0547(6) Uani 1 1 d . . . . .
H2AA H 0.557023 -0.039369 0.512276 0.082 Uiso 1 1 calc GR . . . .
H2AB H 0.521919 -0.107830 0.578864 0.082 Uiso 1 1 calc GR . . . .
H2AC H 0.599267 -0.124674 0.562076 0.082 Uiso 1 1 calc GR . . . .

loop_
_atom_site_aniso_label
_atom_site_aniso_U_11
_atom_site_aniso_U_22
_atom_site_aniso_U_33
_atom_site_aniso_U_23
_atom_site_aniso_U_13
_atom_site_aniso_U_12
Br1 0.01971(12) 0.01255(12) 0.03869(15) 0.000 0.00813(10) 0.000
Cu1 0.01317(13) 0.01139(13) 0.01402(13) 0.000 0.00155(9) 0.000
O1 0.0201(6) 0.0205(6) 0.0398(7) -0.0026(5) 0.0093(5) -0.0054(5)
N2 0.0148(6) 0.0145(6) 0.0182(6) -0.0003(5) 0.0023(5) -0.0003(5)
N1 0.0144(9) 0.0165(9) 0.0103(8) 0.000 -0.0006(7) 0.000
O1A 0.0364(8) 0.0234(7) 0.0574(9) 0.0051(6) 0.0126(7) -0.0032(6)
C4 0.0189(8) 0.0161(8) 0.0164(7) -0.0012(6) -0.0001(6) -0.0015(6)
C1 0.0176(8) 0.0164(8) 0.0137(7) -0.0007(6) -0.0005(6) -0.0021(6)
C5 0.0131(7) 0.0152(7) 0.0210(8) 0.0001(6) 0.0036(6) -0.0015(6)
C10 0.0139(7) 0.0200(8) 0.0249(8) 0.0031(6) 0.0011(6) -0.0021(6)
C2 0.0240(8) 0.0166(8) 0.0191(8) 0.0001(6) 0.0024(6) -0.0046(6)
C3 0.0321(13) 0.0151(11) 0.0210(12) 0.000 0.0021(10) 0.000
C6 0.0194(8) 0.0220(8) 0.0206(8) -0.0013(6) 0.0042(6) -0.0017(6)
C9 0.0168(8) 0.0223(8) 0.0410(11) 0.0079(8) 0.0042(7) 0.0040(7)
C8 0.0251(9) 0.0212(9) 0.0443(11) -0.0028(8) 0.0154(8) 0.0040(7)
C14 0.0204(8) 0.0316(9) 0.0221(8) 0.0027(7) -0.0037(7) 0.0004(7)
C7 0.0291(9) 0.0283(9) 0.0268(9) -0.0068(7) 0.0109(7) -0.0004(7)
C11 0.0293(9) 0.0380(10) 0.0165(8) -0.0019(7) 0.0012(7) 0.0064(8)
C16 0.0343(11) 0.0504(13) 0.0380(11) -0.0078(10) -0.0033(9) -0.0126(10)
C12 0.0460(13) 0.0576(14) 0.0334(11) 0.0177(10) 0.0021(9) 0.0047(11)
C4A 0.0576(15) 0.0451(13) 0.0530(14) -0.0128(11) 0.0155(12) -0.0017(11)
C15 0.0596(15) 0.0474(13) 0.0262(10) 0.0117(9) -0.0104(10) -0.0103(11)
C13 0.0423(13) 0.0644(16) 0.0338(11) 0.0032(10) -0.0125(10) -0.0070(11)
C3A 0.0582(15) 0.0273(11) 0.0734(17) -0.0046(11) 0.0139(13) -0.0020(10)
C1A 0.0498(14) 0.0350(12) 0.0784(18) 0.0239(12) 0.0039(13) -0.0019(10)
C2A 0.0413(13) 0.0646(17) 0.0572(15) 0.0199(13) -0.0020(11) -0.0010(11)

loop_
_atom_type_symbol
_atom_type_description
_atom_type_scat_dispersion_real
_atom_type_scat_dispersion_imag
_atom_type_scat_source
C C 0.0033 0.0016 'International Tables Vol C Tables 4.2.6.8 and 6.1.1.4'
H H 0.0000 0.0000 'International Tables Vol C Tables 4.2.6.8 and 6.1.1.4'
Br Br -0.2901 2.4595 'International Tables Vol C Tables 4.2.6.8 and 6.1.1.4'
Cu Cu 0.3201 1.2651 'International Tables Vol C Tables 4.2.6.8 and 6.1.1.4'
N N 0.0061 0.0033 'International Tables Vol C Tables 4.2.6.8 and 6.1.1.4'
O O 0.0106 0.0060 'International Tables Vol C Tables 4.2.6.8 and 6.1.1.4'

loop_
_geom_angle_atom_site_label_1
_geom_angle_atom_site_label_2
_geom_angle_atom_site_label_3
_geom_angle
_geom_angle_site_symmetry_1
_geom_angle_site_symmetry_3
_geom_angle_publ_flag
N2 Cu1 Br1 96.95(4) . . ?
N2 Cu1 Br1 96.95(4) 2_656 . ?
N2 Cu1 N2 166.09(8) . 2_656 ?
N1 Cu1 Br1 180.0 . . ?
N1 Cu1 N2 83.05(4) . 2_656 ?
N1 Cu1 N2 83.05(4) . . ?
C4 N2 Cu1 115.30(10) . . ?
C4 N2 C5 118.47(13) . . ?
C5 N2 Cu1 125.25(10) . . ?
C1 N1 Cu1 117.92(10) . . ?
C1 N1 Cu1 117.92(10) 2_656 . ?
C1 N1 C1 124.15(19) . 2_656 ?
C3A O1A C1A 114.72(17) . . ?
O1 C4 N2 126.82(15) . . ?
O1 C4 C1 122.16(14) . . ?
N2 C4 C1 111.02(13) . . ?
N1 C1 C4 112.63(14) . . ?
N1 C1 C2 119.54(15) . . ?
C2 C1 C4 127.78(14) . . ?
C10 C5 N2 119.46(14) . . ?
C10 C5 C6 121.92(15) . . ?
C6 C5 N2 118.60(14) . . ?
C5 C10 C14 121.03(15) . . ?
C9 C10 C5 117.78(16) . . ?
C9 C10 C14 121.17(15) . . ?
C1 C2 H2 121.0 . . ?
C1 C2 C3 117.99(15) . . ?
C3 C2 H2 121.0 . . ?
C2 C3 C2 120.8(2) 2_656 . ?
C2 C3 H3 119.6 2_656 . ?
C2 C3 H3 119.6 . . ?
C5 C6 C11 121.55(15) . . ?
C7 C6 C5 118.00(16) . . ?
C7 C6 C11 120.43(16) . . ?
C10 C9 H9 119.6 . . ?
C8 C9 C10 120.77(16) . . ?
C8 C9 H9 119.6 . . ?
C9 C8 H8 119.7 . . ?
C7 C8 C9 120.68(16) . . ?
C7 C8 H8 119.7 . . ?
C10 C14 H14 107.5 . . ?
C10 C14 C16 110.20(15) . . ?
C10 C14 C15 112.80(16) . . ?
C16 C14 H14 107.5 . . ?
C16 C14 C15 111.00(16) . . ?
C15 C14 H14 107.5 . . ?
C6 C7 H7 119.6 . . ?
C8 C7 C6 120.79(17) . . ?
C8 C7 H7 119.6 . . ?
C6 C11 H11 107.2 . . ?
C6 C11 C12 112.17(16) . . ?
C6 C11 C13 111.57(17) . . ?
C12 C11 H11 107.2 . . ?
C12 C11 C13 111.26(17) . . ?
C13 C11 H11 107.2 . . ?
C14 C16 H16A 109.5 . . ?
C14 C16 H16B 109.5 . . ?
C14 C16 H16C 109.5 . . ?
H16A C16 H16B 109.5 . . ?
H16A C16 H16C 109.5 . . ?
H16B C16 H16C 109.5 . . ?
C11 C12 H12A 109.5 . . ?
C11 C12 H12B 109.5 . . ?
C11 C12 H12C 109.5 . . ?
H12A C12 H12B 109.5 . . ?
H12A C12 H12C 109.5 . . ?
H12B C12 H12C 109.5 . . ?
H4AA C4A H4AB 109.5 . . ?
H4AA C4A H4AC 109.5 . . ?
H4AB C4A H4AC 109.5 . . ?
C3A C4A H4AA 109.5 . . ?
C3A C4A H4AB 109.5 . . ?
C3A C4A H4AC 109.5 . . ?
C14 C15 H15A 109.5 . . ?
C14 C15 H15B 109.5 . . ?
C14 C15 H15C 109.5 . . ?
H15A C15 H15B 109.5 . . ?
H15A C15 H15C 109.5 . . ?
H15B C15 H15C 109.5 . . ?
C11 C13 H13A 109.5 . . ?
C11 C13 H13B 109.5 . . ?
C11 C13 H13C 109.5 . . ?
H13A C13 H13B 109.5 . . ?
H13A C13 H13C 109.5 . . ?
H13B C13 H13C 109.5 . . ?
O1A C3A C4A 110.39(18) . . ?
O1A C3A H3AA 109.6 . . ?
O1A C3A H3AB 109.6 . . ?
C4A C3A H3AA 109.6 . . ?
C4A C3A H3AB 109.6 . . ?
H3AA C3A H3AB 108.1 . . ?
O1A C1A H1AA 109.7 . . ?
O1A C1A H1AB 109.7 . . ?
O1A C1A C2A 110.04(19) . . ?
H1AA C1A H1AB 108.2 . . ?
C2A C1A H1AA 109.7 . . ?
C2A C1A H1AB 109.7 . . ?
C1A C2A H2AA 109.5 . . ?
C1A C2A H2AB 109.5 . . ?
C1A C2A H2AC 109.5 . . ?
H2AA C2A H2AB 109.5 . . ?
H2AA C2A H2AC 109.5 . . ?
H2AB C2A H2AC 109.5 . . ?

loop_
_geom_bond_atom_site_label_1
_geom_bond_atom_site_label_2
_geom_bond_distance
_geom_bond_site_symmetry_2
_geom_bond_publ_flag
Br1 Cu1 2.2562(4) . ?
Cu1 N2 1.9159(13) 2_656 ?
Cu1 N2 1.9159(13) . ?
Cu1 N1 1.8623(18) . ?
O1 C4 1.2162(19) . ?
N2 C4 1.367(2) . ?
N2 C5 1.424(2) . ?
N1 C1 1.3258(17) . ?
N1 C1 1.3258(17) 2_656 ?
O1A C3A 1.398(3) . ?
O1A C1A 1.439(3) . ?
C4 C1 1.503(2) . ?
C1 C2 1.385(2) . ?
C5 C10 1.406(2) . ?
C5 C6 1.408(2) . ?
C10 C9 1.395(2) . ?
C10 C14 1.518(2) . ?
C2 H2 0.9300 . ?
C2 C3 1.392(2) . ?
C3 H3 0.9300 . ?
C6 C7 1.390(2) . ?
C6 C11 1.518(2) . ?
C9 H9 0.9300 . ?
C9 C8 1.385(3) . ?
C8 H8 0.9300 . ?
C8 C7 1.383(3) . ?
C14 H14 0.9800 . ?
C14 C16 1.522(3) . ?
C14 C15 1.529(3) . ?
C7 H7 0.9300 . ?
C11 H11 0.9800 . ?
C11 C12 1.518(3) . ?
C11 C13 1.521(3) . ?
C16 H16A 0.9600 . ?
C16 H16B 0.9600 . ?
C16 H16C 0.9600 . ?
C12 H12A 0.9600 . ?
C12 H12B 0.9600 . ?
C12 H12C 0.9600 . ?
C4A H4AA 0.9600 . ?
C4A H4AB 0.9600 . ?
C4A H4AC 0.9600 . ?
C4A C3A 1.493(4) . ?
C15 H15A 0.9600 . ?
C15 H15B 0.9600 . ?
C15 H15C 0.9600 . ?
C13 H13A 0.9600 . ?
C13 H13B 0.9600 . ?
C13 H13C 0.9600 . ?
C3A H3AA 0.9700 . ?
C3A H3AB 0.9700 . ?
C1A H1AA 0.9700 . ?
C1A H1AB 0.9700 . ?
C1A C2A 1.489(4) . ?
C2A H2AA 0.9600 . ?
C2A H2AB 0.9600 . ?
C2A H2AC 0.9600 . ?
